data_7234075
loop_
_publ_author_name
'Takaaki Hiramatsu'
'Yukihiro Yoshida'
'Gunzi Saito'
'Akihiro Otsuka'
'Hideki Yamochi'
'Mitsuhiko Maesato'
'Yasuhiro Shimizu'
'Hiroshi Ito'
'Hideo Kishida'

_publ_section_title
;
 Quantum spin liquid: design of a quantum spin liquid next to a
 superconducting state based on a dimer-type ET Mott insulator
;
_journal_name_full 'Journal of Materials Chemistry C'
_journal_page_first 1378
_journal_page_last 1388
_journal_paper_doi 10.1039/C4TC01701C
_journal_volume 3
_journal_year 2015
_chemical_formula_moiety '(C10 H8 S8 +1)n,n(C10 H8 S8),n(C3 Cu2 N3 -1)'
_chemical_formula_sum 'C23 H16 Cu2 N3 S16'
_chemical_formula_weight 974.43
_chemical_name_common
;
bis(ethylenedithio)tetrathiafulvalene copper(I) cyanide
;
_chemical_name_systematic
;
catena(bis(bis(Ethylenedithio)tetrathiafulvalene) tris(\m2-cyano)-di-copper)
;
_space_group_IT_number 14
_space_group_name_Hall '-P 2ybc'
_space_group_name_H-M_alt 'P 1 21/c 1'
_symmetry_cell_setting monoclinic
_symmetry_space_group_name_Hall '-P 2ybc'
_symmetry_space_group_name_H-M 'P 1 21/c 1'
_atom_sites_solution_hydrogens geom
_atom_sites_solution_primary direct
_atom_sites_solution_secondary difmap
_cell_angle_alpha 90.00
_cell_angle_beta 114.7720(10)
_cell_angle_gamma 90.00
_cell_formula_units_Z 2
_cell_length_a 16.075(2)
_cell_length_b 8.5801(11)
_cell_length_c 13.2856(17)
_cell_measurement_reflns_used 9960
_cell_measurement_temperature 100(2)
_cell_measurement_theta_max 28.17
_cell_measurement_theta_min 2.79
_cell_volume 1663.8(4)
_computing_cell_refinement 'APEX2 (Bruker AXS, 2006)'
_computing_data_collection 'APEX2 '
_computing_data_reduction 'SAINT (Bruker AXS, 2004)'
_computing_publication_material 'Yadokari-XG 2009 (Wakita, Nemoto et al., 2009)'
_computing_structure_refinement 'SHELXL-97 (Sheldrick, 1997)'
_computing_structure_solution 'SHELXS-97 (Sheldrick, 1990)'
_diffrn_ambient_temperature 100(2)
_diffrn_detector_area_resol_mean 8.333
_diffrn_measured_fraction_theta_full 0.992
_diffrn_measured_fraction_theta_max 0.992
_diffrn_measurement_device_type 'Bruker APEXII CCD area detector'
_diffrn_measurement_method '\f and \w scans'
_diffrn_radiation_monochromator graphite
_diffrn_radiation_source 'fine-focus sealed tube'
_diffrn_radiation_type MoK\a
_diffrn_radiation_wavelength 0.71073
_diffrn_reflns_av_R_equivalents 0.0206
_diffrn_reflns_av_sigmaI/netI 0.0155
_diffrn_reflns_limit_h_max 20
_diffrn_reflns_limit_h_min -20
_diffrn_reflns_limit_k_max 10
_diffrn_reflns_limit_k_min -10
_diffrn_reflns_limit_l_max 16
_diffrn_reflns_limit_l_min -16
_diffrn_reflns_number 17415
_diffrn_reflns_theta_full 27.00
_diffrn_reflns_theta_max 27.00
_diffrn_reflns_theta_min 1.40
_exptl_absorpt_coefficient_mu 2.309
_exptl_absorpt_correction_T_max 0.9553
_exptl_absorpt_correction_T_min 0.5263
_exptl_absorpt_correction_type numerical
_exptl_absorpt_process_details
;
APEX2 Software
;
_exptl_crystal_colour black
_exptl_crystal_density_diffrn 1.945
_exptl_crystal_density_method 'not measured'
_exptl_crystal_description 'hexagonal plate'
_exptl_crystal_F_000 978
_exptl_crystal_preparation 'Magnetic properties, electronic property'
_exptl_crystal_recrystallization_method electrocrystallization
_exptl_crystal_size_max 0.49
_exptl_crystal_size_mid 0.39
_exptl_crystal_size_min 0.02
_refine_diff_density_max 0.487
_refine_diff_density_min -0.420
_refine_diff_density_rms 0.100
_refine_ls_extinction_method none
_refine_ls_goodness_of_fit_ref 1.310
_refine_ls_hydrogen_treatment constr
_refine_ls_matrix_type full
_refine_ls_number_parameters 199
_refine_ls_number_reflns 3608
_refine_ls_number_restraints 0
_refine_ls_restrained_S_all 1.310
_refine_ls_R_factor_all 0.0302
_refine_ls_R_factor_gt 0.0298
_refine_ls_shift/su_max 0.000
_refine_ls_shift/su_mean 0.000
_refine_ls_structure_factor_coef Fsqd
_refine_ls_weighting_details 'calc w=1/[\s^2^(Fo^2^)+(0.0000P)^2^+7.1671P] where P=(Fo^2^+2Fc^2^)/3'
_refine_ls_weighting_scheme calc
_refine_ls_wR_factor_gt 0.0839
_refine_ls_wR_factor_ref 0.0840
_reflns_number_gt 3530
_reflns_number_total 3608
_reflns_threshold_expression >2sigma(I)
_cod_data_source_file 1000031.cif
_cod_data_source_block PCOD1000031
_cod_depositor_comments
;
The following automatic conversions were performed:

data item '_symmetry_cell_setting' value 'Monoclinic' was changed to
'monoclinic' in accordance with the built-in table derived from the
CIF Core dictionary named 'cif_core.dic' version 2.4.5 last updated
on 2014-11-21.

Automatic conversion script
Id: cif_fix_values 6909 2019-04-08 15:41:33Z antanas 
;
_cod_original_sg_symbol_H-M 'P2(1)/c  '
_cod_database_code 7234075

loop_
_symmetry_equiv_pos_as_xyz
'x, y, z'
'-x, y+1/2, -z+1/2'
'-x, -y, -z'
'x, -y-1/2, z-1/2'

loop_
_atom_site_label
_atom_site_type_symbol
_atom_site_fract_x
_atom_site_fract_y
_atom_site_fract_z
_atom_site_U_iso_or_equiv
_atom_site_adp_type
_atom_site_occupancy
_atom_site_symmetry_multiplicity
_atom_site_calc_flag
_atom_site_refinement_flags
_atom_site_disorder_assembly
_atom_site_disorder_group
S1 S 0.46212(5) 0.26275(10) 0.50896(7) 0.01455(17) Uani 1 1 d . . .
S2 S 0.36618(5) 0.02857(10) 0.33659(7) 0.01406(17) Uani 1 1 d . . .
S3 S 0.62746(6) 0.27216(10) 0.44133(7) 0.01439(17) Uani 1 1 d . . .
S4 S 0.54684(5) 0.02334(10) 0.27577(7) 0.01400(17) Uani 1 1 d . . .
S5 S 0.30857(6) 0.32425(11) 0.56743(8) 0.01881(18) Uani 1 1 d . . .
S6 S 0.19047(6) 0.05136(10) 0.35408(7) 0.01603(17) Uani 1 1 d . . .
S7 S 0.79901(6) 0.30077(11) 0.41546(7) 0.01793(18) Uani 1 1 d . . .
S8 S 0.70654(6) -0.00382(11) 0.22008(8) 0.01947(19) Uani 1 1 d . . .
C1 C 0.4633(2) 0.1428(4) 0.4031(3) 0.0136(6) Uani 1 1 d . . .
C2 C 0.5373(2) 0.1430(4) 0.3766(3) 0.0130(6) Uani 1 1 d . . .
C3 C 0.3485(2) 0.2210(4) 0.4830(3) 0.0140(6) Uani 1 1 d . . .
C4 C 0.3038(2) 0.1146(4) 0.4030(3) 0.0130(6) Uani 1 1 d . . .
C5 C 0.6934(2) 0.2046(4) 0.3734(3) 0.0133(6) Uani 1 1 d . . .
C6 C 0.6568(2) 0.0889(4) 0.2985(3) 0.0150(6) Uani 1 1 d . . .
C7 C 0.1865(2) 0.2853(4) 0.4985(3) 0.0189(7) Uani 1 1 d . . .
H7 H 0.1573 0.3176 0.5486 0.023 Uiso 1 1 calc R . .
H7A H 0.1594 0.3506 0.4300 0.023 Uiso 1 1 calc R . .
C8 C 0.1633(2) 0.1158(4) 0.4668(3) 0.0179(7) Uani 1 1 d . . .
H8 H 0.0964 0.0997 0.4451 0.022 Uiso 1 1 calc R . .
H8A H 0.1975 0.0493 0.5333 0.022 Uiso 1 1 calc R . .
C9 C 0.8526(2) 0.1951(4) 0.3389(3) 0.0158(7) Uani 1 1 d . . .
H9 H 0.9015 0.2622 0.3336 0.019 Uiso 1 1 calc R . .
H9A H 0.8828 0.0994 0.3816 0.019 Uiso 1 1 calc R . .
C10 C 0.7860(2) 0.1476(4) 0.2228(3) 0.0164(7) Uani 1 1 d . . .
H10 H 0.8217 0.1103 0.1813 0.020 Uiso 1 1 calc R . .
H10A H 0.7503 0.2414 0.1832 0.020 Uiso 1 1 calc R . .
Cu1 Cu -0.00865(3) 0.65310(5) 0.33661(4) 0.01831(11) Uani 1 1 d . . .
C11 C -0.0171(2) 0.8597(4) 0.2857(3) 0.0161(7) Uani 1 1 d . . .
N1 N 0.0190(2) 0.4831(4) 0.2506(3) 0.0178(6) Uani 1 1 d . . .
C12 C -0.0044(2) 0.5397(4) 0.4627(3) 0.0187(6) Uani 0.50 1 d P . .
N12 N -0.0044(2) 0.5397(4) 0.4627(3) 0.0187(6) Uani 0.50 1 d P . .

loop_
_atom_site_aniso_label
_atom_site_aniso_U_11
_atom_site_aniso_U_22
_atom_site_aniso_U_33
_atom_site_aniso_U_23
_atom_site_aniso_U_13
_atom_site_aniso_U_12
S1 0.0116(4) 0.0163(4) 0.0159(4) -0.0037(3) 0.0058(3) -0.0024(3)
S2 0.0116(4) 0.0170(4) 0.0139(4) -0.0034(3) 0.0057(3) -0.0029(3)
S3 0.0118(4) 0.0154(4) 0.0170(4) -0.0051(3) 0.0070(3) -0.0032(3)
S4 0.0115(4) 0.0166(4) 0.0138(4) -0.0033(3) 0.0052(3) -0.0034(3)
S5 0.0163(4) 0.0181(4) 0.0251(4) -0.0085(3) 0.0118(4) -0.0036(3)
S6 0.0110(4) 0.0176(4) 0.0194(4) -0.0036(3) 0.0062(3) -0.0016(3)
S7 0.0117(4) 0.0201(4) 0.0232(4) -0.0086(3) 0.0086(3) -0.0046(3)
S8 0.0193(4) 0.0194(4) 0.0242(4) -0.0097(3) 0.0135(4) -0.0056(3)
C1 0.0113(15) 0.0158(16) 0.0131(15) -0.0005(12) 0.0046(12) -0.0002(12)
C2 0.0128(15) 0.0128(15) 0.0123(15) -0.0025(12) 0.0042(12) -0.0015(12)
C3 0.0131(15) 0.0129(15) 0.0176(16) 0.0008(13) 0.0081(13) 0.0007(12)
C4 0.0119(15) 0.0122(15) 0.0155(15) 0.0018(12) 0.0064(12) 0.0012(12)
C5 0.0082(14) 0.0170(16) 0.0149(15) -0.0004(13) 0.0049(12) 0.0000(12)
C6 0.0118(15) 0.0183(17) 0.0161(16) -0.0010(13) 0.0070(13) -0.0013(13)
C7 0.0157(16) 0.0205(18) 0.0195(17) -0.0015(14) 0.0062(14) 0.0040(14)
C8 0.0146(16) 0.0234(18) 0.0173(16) -0.0002(14) 0.0082(13) -0.0033(14)
C9 0.0133(15) 0.0182(17) 0.0179(16) -0.0010(13) 0.0086(13) 0.0005(13)
C10 0.0143(16) 0.0191(17) 0.0166(16) -0.0002(13) 0.0075(13) -0.0008(13)
Cu1 0.0212(2) 0.0135(2) 0.0220(2) 0.00103(17) 0.01082(18) 0.00124(17)
C11 0.0143(16) 0.0177(17) 0.0170(16) -0.0041(13) 0.0071(13) -0.0009(13)
N1 0.0177(15) 0.0175(15) 0.0195(14) 0.0001(12) 0.0091(12) 0.0005(12)
C12 0.0179(15) 0.0191(16) 0.0210(15) -0.0039(12) 0.0100(13) -0.0018(13)
N12 0.0179(15) 0.0191(16) 0.0210(15) -0.0039(12) 0.0100(13) -0.0018(13)

loop_
_atom_type_symbol
_atom_type_description
_atom_type_scat_dispersion_real
_atom_type_scat_dispersion_imag
_atom_type_scat_source
C C 0.0033 0.0016 'International Tables Vol C Tables 4.2.6.8 and 6.1.1.4'
H H 0.0000 0.0000 'International Tables Vol C Tables 4.2.6.8 and 6.1.1.4'
N N 0.0061 0.0033 'International Tables Vol C Tables 4.2.6.8 and 6.1.1.4'
S S 0.1246 0.1234 'International Tables Vol C Tables 4.2.6.8 and 6.1.1.4'
Cu Cu 0.3201 1.2651 'International Tables Vol C Tables 4.2.6.8 and 6.1.1.4'

loop_
_geom_angle_atom_site_label_1
_geom_angle_atom_site_label_2
_geom_angle_atom_site_label_3
_geom_angle
_geom_angle_site_symmetry_1
_geom_angle_site_symmetry_3
C3 S1 C1 94.76(16) . .
C1 S2 C4 95.02(16) . .
C2 S3 C5 95.34(16) . .
C2 S4 C6 94.90(16) . .
C3 S5 C7 101.10(16) . .
C4 S6 C8 99.95(16) . .
C5 S7 C9 102.06(16) . .
C6 S8 C10 99.01(16) . .
C2 C1 S2 124.0(3) . .
C2 C1 S1 120.5(3) . .
S2 C1 S1 115.51(18) . .
C1 C2 S3 120.3(3) . .
C1 C2 S4 124.1(3) . .
S3 C2 S4 115.57(18) . .
C4 C3 S1 117.3(2) . .
C4 C3 S5 128.9(3) . .
S1 C3 S5 113.78(19) . .
C3 C4 S6 128.9(3) . .
C3 C4 S2 116.9(2) . .
S6 C4 S2 114.20(19) . .
C6 C5 S3 116.8(2) . .
C6 C5 S7 130.0(3) . .
S3 C5 S7 113.17(19) . .
C5 C6 S8 127.3(3) . .
C5 C6 S4 117.2(3) . .
S8 C6 S4 115.49(19) . .
C8 C7 S5 113.8(2) . .
C8 C7 H7 108.8 . .
S5 C7 H7 108.8 . .
C8 C7 H7A 108.8 . .
S5 C7 H7A 108.8 . .
H7 C7 H7A 107.7 . .
C7 C8 S6 114.0(2) . .
C7 C8 H8 108.8 . .
S6 C8 H8 108.8 . .
C7 C8 H8A 108.8 . .
S6 C8 H8A 108.8 . .
H8 C8 H8A 107.7 . .
C10 C9 S7 113.7(2) . .
C10 C9 H9 108.8 . .
S7 C9 H9 108.8 . .
C10 C9 H9A 108.8 . .
S7 C9 H9A 108.8 . .
H9 C9 H9A 107.7 . .
C9 C10 S8 113.8(2) . .
C9 C10 H10 108.8 . .
S8 C10 H10 108.8 . .
C9 C10 H10A 108.8 . .
S8 C10 H10A 108.8 . .
H10 C10 H10A 107.7 . .
C11 Cu1 C12 139.85(14) . .
C11 Cu1 N1 118.56(13) . .
C12 Cu1 N1 101.14(13) . .
N1 C11 Cu1 174.8(3) 2 .
C11 N1 Cu1 157.6(3) 2_545 .
N12 C12 C12 0.0(4) 3_566 3_566
N12 C12 Cu1 172.8(4) 3_566 .
C12 C12 Cu1 172.8(4) 3_566 .

loop_
_geom_bond_atom_site_label_1
_geom_bond_atom_site_label_2
_geom_bond_distance
_geom_bond_site_symmetry_2
S1 C3 1.748(3) .
S1 C1 1.749(3) .
S2 C1 1.739(3) .
S2 C4 1.751(3) .
S3 C2 1.739(3) .
S3 C5 1.753(3) .
S4 C2 1.745(3) .
S4 C6 1.757(3) .
S5 C3 1.749(3) .
S5 C7 1.816(4) .
S6 C4 1.745(3) .
S6 C8 1.813(4) .
S7 C5 1.755(3) .
S7 C9 1.825(3) .
S8 C6 1.748(3) .
S8 C10 1.811(4) .
C1 C2 1.375(4) .
C3 C4 1.356(5) .
C5 C6 1.353(5) .
C7 C8 1.516(5) .
C7 H7 1.0000 .
C7 H7A 1.0000 .
C8 H8 1.0000 .
C8 H8A 1.0000 .
C9 C10 1.520(5) .
C9 H9 1.0000 .
C9 H9A 1.0000 .
C10 H10 1.0000 .
C10 H10A 1.0000 .
Cu1 C11 1.882(4) .
Cu1 C12 1.914(3) .
Cu1 N1 2.014(3) .
C11 N1 1.159(5) 2
N1 C11 1.159(5) 2_545
C12 N12 1.160(7) 3_566
C12 C12 1.160(7) 3_566

loop_
_geom_torsion_atom_site_label_1
_geom_torsion_atom_site_label_2
_geom_torsion_atom_site_label_3
_geom_torsion_atom_site_label_4
_geom_torsion
_geom_torsion_site_symmetry_1
_geom_torsion_site_symmetry_2
_geom_torsion_site_symmetry_3
_geom_torsion_site_symmetry_4
C4 S2 C1 C2 -172.4(3) . . . .
C4 S2 C1 S1 7.3(2) . . . .
C3 S1 C1 C2 172.9(3) . . . .
C3 S1 C1 S2 -6.8(2) . . . .
S2 C1 C2 S3 175.26(19) . . . .
S1 C1 C2 S3 -4.4(4) . . . .
S2 C1 C2 S4 -2.6(5) . . . .
S1 C1 C2 S4 177.78(19) . . . .
C5 S3 C2 C1 178.3(3) . . . .
C5 S3 C2 S4 -3.7(2) . . . .
C6 S4 C2 C1 -177.8(3) . . . .
C6 S4 C2 S3 4.3(2) . . . .
C1 S1 C3 C4 3.4(3) . . . .
C1 S1 C3 S5 -177.2(2) . . . .
C7 S5 C3 C4 -12.5(4) . . . .
C7 S5 C3 S1 168.22(19) . . . .
S1 C3 C4 S6 -177.9(2) . . . .
S5 C3 C4 S6 2.9(5) . . . .
S1 C3 C4 S2 1.1(4) . . . .
S5 C3 C4 S2 -178.1(2) . . . .
C8 S6 C4 C3 -17.7(4) . . . .
C8 S6 C4 S2 163.24(19) . . . .
C1 S2 C4 C3 -5.0(3) . . . .
C1 S2 C4 S6 174.11(19) . . . .
C2 S3 C5 C6 1.3(3) . . . .
C2 S3 C5 S7 -178.47(19) . . . .
C9 S7 C5 C6 -3.9(4) . . . .
C9 S7 C5 S3 175.89(19) . . . .
S3 C5 C6 S8 -178.9(2) . . . .
S7 C5 C6 S8 0.9(5) . . . .
S3 C5 C6 S4 1.5(4) . . . .
S7 C5 C6 S4 -178.7(2) . . . .
C10 S8 C6 C5 -23.4(4) . . . .
C10 S8 C6 S4 156.2(2) . . . .
C2 S4 C6 C5 -3.5(3) . . . .
C2 S4 C6 S8 176.9(2) . . . .
C3 S5 C7 C8 45.5(3) . . . .
S5 C7 C8 S6 -70.8(3) . . . .
C4 S6 C8 C7 50.9(3) . . . .
C5 S7 C9 C10 37.6(3) . . . .
S7 C9 C10 S8 -69.8(3) . . . .
C6 S8 C10 C9 57.4(3) . . . .
C12 Cu1 C11 N1 154(3) . . . 2
N1 Cu1 C11 N1 -16(4) . . . 2
C11 Cu1 N1 C11 -148.1(7) . . . 2_545
C12 Cu1 N1 C11 38.1(8) . . . 2_545
C11 Cu1 C12 N12 -144(3) . . . 3_566
N1 Cu1 C12 N12 27(3) . . . 3_566
C11 Cu1 C12 C12 -144(3) . . . 3_566
N1 Cu1 C12 C12 27(3) . . . 3_566
